data_1511452
loop_
_publ_author_name
'Podberezskaya, N.V.'
'Bakakin, V.V.'
'Baydina, I.A.'
'Bacanova, L.P.'
'Pal'chik, N.A.'
'Solov'eva, L.P.'

_publ_section_title
;
 X-ray studies of the structure of beryllium borate-fluorides M Be2 (B O3)
 F2 where M=Na, K, Rb, Cs
;
_journal_name_full 'Zhurnal Strukturnoi Khimii (Issue-No. from 1981)'
_journal_page_first 1050
_journal_page_last 1053
_journal_volume 16
_journal_year 1975
_chemical_formula_sum 'B Be2 Cs F2 O3'
_chemical_name_systematic 'Cs Be2 (B O3) F2'
_space_group_IT_number 5
_symmetry_space_group_name_Hall 'C 2y'
_symmetry_space_group_name_H-M 'C 1 2 1'
_cell_angle_alpha 90
_cell_angle_beta 109.7
_cell_angle_gamma 90
_cell_formula_units_Z 2
_cell_length_a 7.695
_cell_length_b 4.446
_cell_length_c 7.544
_cell_volume 242.989
_citation_journal_id_ASTM ZSTKAI
_cod_data_source_file boron0-1_78.cif
_cod_data_source_block B1Be2Cs1F2O3
_cod_original_formula_sum 'B1 Be2 Cs1 F2 O3'
_cod_database_code 1511452

loop_
_symmetry_equiv_pos_as_xyz
x,y,z
-x,y,-z
x+1/2,y+1/2,z
-x+1/2,y+1/2,-z

loop_
_atom_site_label
_atom_site_type_symbol
_atom_site_fract_x
_atom_site_fract_y
_atom_site_fract_z
_atom_site_occupancy
_atom_site_U_iso_or_equiv
Be1 Be+2 0.192 -0.011 0.582 1 0.0
O2 O-2 0.346 0.161 0.501 1 0.0
B1 B+3 0 0.484 0.5 1 0.0
Cs1 Cs+1 0 0 0 1 0.0
O1 O-2 0 0.197 0.5 1 0.0
F1 F-1 0.233 0.473 0.204 1 0.0
